data_8100059
loop_
_publ_author_name
'Selmeczi, Katalin'
'Speier, G\'abor'
'R\'eglier, Marius'
'Giorgi, Michel'

_publ_section_title
;
Crystal structure of [N,N-bis(2-[2-pyridyl]ethyl)-2-(2-aminoethoxy)
ethanol]copper(II) bis(trifluoromethanesulfonate), (CuC~18~H~25~N~3~O~2~)
(F~3~CSO~3~)~2~
;
_journal_issue 2
_journal_name_full 'Zeitschrift f\"ur Kristallographie - New Crystal Structures'
_journal_page_first 143
_journal_page_last 144
_journal_volume 219
_journal_year 2004
_chemical_formula_sum 'C20 H25 Cu F6 N3 O8 S2'
_chemical_formula_weight 677.09
_space_group_IT_number 2
_symmetry_cell_setting triclinic
_symmetry_space_group_name_Hall '-P 1'
_symmetry_space_group_name_H-M 'P -1'
_cell_angle_alpha 75.539(3)
_cell_angle_beta 84.980(5)
_cell_angle_gamma 82.435(5)
_cell_formula_units_Z 2
_cell_length_a 8.0561(4)
_cell_length_b 11.766(1)
_cell_length_c 14.859(1)
_cell_measurement_temperature 293(2)
_cell_volume 1349.7(2)
_diffrn_ambient_temperature 293(2)
_exptl_crystal_density_diffrn 1.666
_refine_diff_density_rms 0.072
_cod_database_code 8100059

loop_
_symmetry_equiv_pos_as_xyz
'x, y, z'
'-x, -y, -z'

loop_
_atom_site_label
_atom_site_type_symbol
_atom_site_fract_x
_atom_site_fract_y
_atom_site_fract_z
_atom_site_U_iso_or_equiv
_atom_site_adp_type
_atom_site_occupancy
_atom_site_symmetry_multiplicity
_atom_site_Wyckoff_symbol
_atom_site_calc_flag
_atom_site_refinement_flags
_atom_site_disorder_assembly
_atom_site_disorder_group
Cu1 Cu 0.88833(6) 0.33147(4) 0.75065(3) 0.03360(16) Uani 1 2 i d . . .
S1 S 0.81908(14) 0.32506(9) 0.48233(8) 0.0398(3) Uani 1 2 i d . . .
S2 S 0.5290(2) 0.15499(15) 0.12951(10) 0.0726(4) Uani 1 2 i d . . .
F1 F 1.0026(7) 0.1267(4) 0.4825(3) 0.1248(18) Uani 1 2 i d . . .
F2 F 0.9244(8) 0.2230(4) 0.3489(3) 0.135(2) Uani 1 2 i d . . .
F3 F 0.7537(7) 0.1320(4) 0.4467(4) 0.1317(19) Uani 1 2 i d . . .
F4 F 0.3746(6) 0.0504(4) 0.2831(3) 0.1075(14) Uani 1 2 i d . . .
F5 F 0.2706(8) 0.2242(6) 0.2232(4) 0.178(3) Uani 1 2 i d . . .
F6 F 0.4868(10) 0.1934(6) 0.2944(4) 0.164(3) Uani 1 2 i d . . .
O1 O 0.6413(4) 0.3689(3) 0.7628(2) 0.0432(7) Uani 1 2 i d . . .
O2 O 0.8502(4) 0.4907(2) 0.6605(2) 0.0391(7) Uani 1 2 i d . . .
H2 H 0.9073 0.5121 0.6244 0.053(18) Uiso 1 2 i d R . .
O3 O 0.7642(4) 0.2774(3) 0.5771(2) 0.0541(8) Uani 1 2 i d . . .
O4 O 0.6918(5) 0.3921(3) 0.4238(3) 0.0748(12) Uani 1 2 i d . . .
O5 O 0.9719(5) 0.3780(3) 0.4737(3) 0.0616(10) Uani 1 2 i d . . .
O6 O 0.5446(7) 0.2758(5) 0.0890(4) 0.117(2) Uani 1 2 i d . . .
H1A H 0.6326 0.1192 0.9035 0.078 Uiso 1 2 i d R . .
H1B H 0.6467 0.1465 0.7945 0.078 Uiso 1 2 i d R . .
O7 O 0.4145(9) 0.1156(5) 0.0784(4) 0.119(2) Uani 1 2 i d . . .
H2A H 0.4492 0.2892 0.8344 0.077 Uiso 1 2 i d R . .
H2B H 0.5736 0.3184 0.8987 0.077 Uiso 1 2 i d R . .
O8 O 0.6703(9) 0.0832(8) 0.1566(4) 0.205(5) Uani 1 2 i d . . .
H3A H 0.6085 0.5325 0.7829 0.075 Uiso 1 2 i d R . .
H3B H 0.4670 0.5045 0.7284 0.075 Uiso 1 2 i d R . .
N1 N 0.8481(5) 0.1816(3) 0.8492(2) 0.0402(8) Uani 1 2 i d . . .
H4A H 0.6364 0.5111 0.5993 0.071 Uiso 1 2 i d R . .
H4B H 0.6672 0.6225 0.6328 0.071 Uiso 1 2 i d R . .
N2 N 1.0030(5) 0.4167(3) 0.8474(2) 0.0441(9) Uani 1 2 i d . . .
H5A H 0.8681 0.1184 0.9872 0.082 Uiso 1 2 i d R . .
H5B H 0.8098 0.2543 0.9585 0.082 Uiso 1 2 i d R . .
N3 N 1.0961(4) 0.2671(3) 0.6937(2) 0.0336(7) Uani 1 2 i d . . .
H6A H 1.1350 0.1782 0.9092 0.093 Uiso 1 2 i d R . .
H6B H 1.0957 0.1878 1.0125 0.093 Uiso 1 2 i d R . .
C1 C 0.6646(6) 0.1750(4) 0.8486(3) 0.0501(12) Uani 1 2 i d . . .
C2 C 0.5642(6) 0.2936(4) 0.8425(3) 0.0499(12) Uani 1 2 i d . . .
H8 H 1.2561 0.3422 1.0162 0.086 Uiso 1 2 i d R . .
C3 C 0.5828(6) 0.4914(4) 0.7375(3) 0.0469(11) Uani 1 2 i d . . .
H9 H 1.2985 0.5440 0.9668 0.093 Uiso 1 2 i d R . .
C4 C 0.6783(6) 0.5375(4) 0.6471(3) 0.0430(10) Uani 1 2 i d . . .
H10 H 1.1512 0.6653 0.8390 0.090 Uiso 1 2 i d R . .
C5 C 0.8888(7) 0.1911(4) 0.9434(3) 0.0543(13) Uani 1 2 i d . . .
H11 H 0.9647 0.5784 0.7706 0.082 Uiso 1 2 i d R . .
C6 C 1.0653(8) 0.2200(5) 0.9494(4) 0.0659(16) Uani 1 2 i d . . .
H12A H 0.8738 0.0090 0.8559 0.077 Uiso 1 2 i d R . .
H12B H 1.0443 0.0574 0.8606 0.077 Uiso 1 2 i d R . .
C7 C 1.0880(6) 0.3491(4) 0.9195(3) 0.0451(10) Uani 1 2 i d . . .
H13A H 0.8841 0.1112 0.6940 0.077 Uiso 1 2 i d R . .
H13B H 1.0186 0.0007 0.7176 0.077 Uiso 1 2 i d R . .
C8 C 1.1970(6) 0.3945(5) 0.9653(3) 0.0548(12) Uani 1 2 i d . . .
C9 C 1.2229(7) 0.5104(5) 0.9354(4) 0.0597(14) Uani 1 2 i d . . .
H15 H 1.2801 0.0321 0.6352 0.086 Uiso 1 2 i d R . .
C10 C 1.1361(7) 0.5819(5) 0.8620(4) 0.0578(13) Uani 1 2 i d . . .
H16 H 1.4854 0.1561 0.5748 0.092 Uiso 1 2 i d R . .
C11 C 1.0291(7) 0.5313(4) 0.8206(3) 0.0507(12) Uani 1 2 i d . . .
H17 H 1.4432 0.3553 0.5848 0.080 Uiso 1 2 i d R . .
C12 C 0.9421(6) 0.0712(4) 0.8297(3) 0.0491(12) Uani 1 2 i d . . .
H18 H 1.1968 0.4169 0.6645 0.068 Uiso 1 2 i d R . .
C13 C 0.9820(6) 0.0790(4) 0.7265(3) 0.0480(11) Uani 1 2 i d . . .
C14 C 1.1181(6) 0.1545(4) 0.6856(3) 0.0398(10) Uani 1 2 i d . . .
C15 C 1.2626(7) 0.1126(4) 0.6416(4) 0.0566(13) Uani 1 2 i d . . .
C16 C 1.3835(7) 0.1865(5) 0.6039(4) 0.0631(14) Uani 1 2 i d . . .
C17 C 1.3591(6) 0.3013(4) 0.6118(4) 0.0524(12) Uani 1 2 i d . . .
C18 C 1.2148(5) 0.3384(4) 0.6574(3) 0.0386(9) Uani 1 2 i d . . .
C19 C 0.8793(9) 0.1956(5) 0.4370(4) 0.0704(16) Uani 1 2 i d . . .
C20 C 0.4065(9) 0.1558(5) 0.2353(5) 0.0728(16) Uani 1 2 i d . . .

loop_
_atom_site_aniso_label
_atom_site_aniso_U_11
_atom_site_aniso_U_22
_atom_site_aniso_U_33
_atom_site_aniso_U_23
_atom_site_aniso_U_13
_atom_site_aniso_U_12
Cu1 0.0303(3) 0.0296(3) 0.0346(3) 0.00293(19) 0.00052(18) -0.00316(18)
S1 0.0378(6) 0.0303(5) 0.0484(6) -0.0024(4) -0.0051(4) -0.0057(4)
S2 0.0670(11) 0.0803(10) 0.0572(8) 0.0077(7) -0.0010(7) -0.0093(8)
F1 0.151(5) 0.080(3) 0.137(4) -0.040(3) -0.038(3) 0.058(3)
F2 0.218(6) 0.117(4) 0.069(3) -0.046(3) 0.029(3) -0.001(4)
F3 0.177(5) 0.093(3) 0.159(4) -0.071(3) -0.001(4) -0.062(3)
F4 0.115(4) 0.093(3) 0.093(3) 0.011(2) 0.030(2) -0.021(2)
F5 0.146(5) 0.172(5) 0.154(5) 0.007(4) 0.038(4) 0.090(4)
F6 0.239(8) 0.175(5) 0.107(4) -0.073(4) -0.029(4) -0.036(5)
O1 0.0379(19) 0.0404(16) 0.0426(16) 0.0018(13) 0.0076(12) -0.0018(12)
O2 0.0341(17) 0.0358(15) 0.0394(16) 0.0047(12) -0.0015(13) -0.0020(12)
O3 0.052(2) 0.054(2) 0.054(2) -0.0074(15) 0.0107(15) -0.0155(15)
O4 0.064(3) 0.057(2) 0.093(3) 0.002(2) -0.035(2) 0.0081(18)
O5 0.052(2) 0.063(2) 0.066(2) 0.0033(17) -0.0020(17) -0.0299(17)
O6 0.119(5) 0.107(4) 0.110(4) 0.038(3) -0.032(3) -0.068(3)
O7 0.167(6) 0.104(4) 0.101(4) -0.032(3) -0.043(4) -0.032(4)
O8 0.120(6) 0.286(10) 0.099(4) 0.074(5) 0.039(4) 0.110(6)
N1 0.037(2) 0.0368(19) 0.0404(19) 0.0043(15) -0.0016(15) -0.0080(15)
N2 0.051(3) 0.044(2) 0.0378(19) -0.0057(16) -0.0099(16) -0.0085(17)
N3 0.029(2) 0.0309(17) 0.0380(18) -0.0014(14) -0.0055(13) -0.0033(13)
C1 0.042(3) 0.047(3) 0.054(3) 0.004(2) 0.003(2) -0.015(2)
C2 0.037(3) 0.059(3) 0.046(3) 0.002(2) 0.0094(19) -0.012(2)
C3 0.041(3) 0.046(3) 0.048(3) -0.007(2) 0.0027(19) 0.0039(19)
C4 0.042(3) 0.039(2) 0.041(2) -0.0014(18) -0.0059(18) 0.0057(18)
C5 0.062(3) 0.057(3) 0.037(2) 0.009(2) -0.007(2) -0.020(2)
C6 0.071(4) 0.056(3) 0.063(3) 0.011(3) -0.035(3) -0.007(3)
C7 0.042(3) 0.053(3) 0.038(2) -0.0066(19) -0.0061(18) -0.004(2)
C8 0.044(3) 0.074(4) 0.048(3) -0.017(2) -0.011(2) -0.004(2)
C9 0.048(3) 0.080(4) 0.062(3) -0.031(3) -0.002(2) -0.017(3)
C10 0.066(4) 0.054(3) 0.059(3) -0.022(2) 0.000(3) -0.017(2)
C11 0.067(4) 0.044(3) 0.044(3) -0.014(2) -0.006(2) -0.010(2)
C12 0.050(3) 0.030(2) 0.056(3) 0.0112(19) -0.002(2) -0.0074(19)
C13 0.050(3) 0.030(2) 0.063(3) -0.007(2) 0.000(2) -0.0085(19)
C14 0.038(3) 0.034(2) 0.044(2) -0.0042(18) -0.0076(18) -0.0030(17)
C15 0.047(3) 0.045(3) 0.077(4) -0.018(2) 0.003(2) 0.002(2)
C16 0.041(3) 0.066(3) 0.079(4) -0.019(3) 0.010(2) -0.001(2)
C17 0.032(3) 0.057(3) 0.065(3) -0.009(2) 0.003(2) -0.011(2)
C18 0.033(3) 0.035(2) 0.045(2) -0.0024(17) -0.0047(17) -0.0065(16)
C19 0.091(5) 0.059(3) 0.063(4) -0.021(3) -0.004(3) -0.003(3)
C20 0.075(5) 0.059(3) 0.079(4) -0.009(3) -0.006(3) 0.001(3)

loop_
_geom_bond_atom_site_label_1
_geom_bond_atom_site_label_2
_geom_bond_distance
_geom_bond_site_symmetry_2
_geom_bond_publ_flag
Cu1 N3 1.956(3) . ?
Cu1 O1 1.983(3) . ?
Cu1 O2 2.016(3) . ?
Cu1 N1 2.034(3) . ?
Cu1 N2 2.263(4) . ?
S1 O4 1.425(4) . ?
S1 O3 1.434(3) . ?
S1 O5 1.434(3) . ?
S1 C19 1.808(6) . ?
S2 O8 1.352(6) . ?
S2 O6 1.416(5) . ?
S2 O7 1.433(5) . ?
S2 C20 1.783(7) . ?
F1 C19 1.316(7) . ?
F2 C19 1.299(7) . ?
F3 C19 1.312(8) . ?
F4 C20 1.311(7) . ?
F5 C20 1.269(7) . ?
F6 C20 1.325(8) . ?
O1 C3 1.422(5) . ?
O1 C2 1.436(5) . ?
O2 C4 1.433(5) . ?
O2 H2 0.6947 . ?
N1 C1 1.492(6) . ?
N1 C12 1.496(6) . ?
N1 C5 1.499(6) . ?
N2 C7 1.345(5) . ?
N2 C11 1.347(6) . ?
N3 C18 1.343(5) . ?
N3 C14 1.348(5) . ?
C1 C2 1.503(7) . ?
C1 H1A 0.9496 . ?
C1 H1B 0.9737 . ?
C2 H2A 0.9541 . ?
C2 H2B 0.9628 . ?
C3 C4 1.502(6) . ?
C3 H3A 0.9728 . ?
C3 H3B 0.9420 . ?
C4 H4A 0.9455 . ?
C4 H4B 0.9628 . ?
C5 C6 1.520(8) . ?
C5 H5A 0.9608 . ?
C5 H5B 0.9706 . ?
C6 C7 1.504(7) . ?
C6 H6A 0.9633 . ?
C6 H6B 0.9602 . ?
C7 C8 1.390(7) . ?
C8 C9 1.362(7) . ?
C8 H8 0.9645 . ?
C9 C10 1.381(8) . ?
C9 H9 0.9748 . ?
C10 C11 1.373(7) . ?
C10 H10 0.9758 . ?
C11 H11 0.9560 . ?
C12 C13 1.521(7) . ?
C12 H12A 0.9573 . ?
C12 H12B 0.9533 . ?
C13 C14 1.494(6) . ?
C13 H13A 0.9462 . ?
C13 H13B 0.9675 . ?
C14 C15 1.379(7) . ?
C15 C16 1.380(7) . ?
C15 H15 0.9659 . ?
C16 C17 1.372(7) . ?
C16 H16 0.9625 . ?
C17 C18 1.371(6) . ?
C17 H17 0.9808 . ?
C18 H18 0.9457 . ?
